data_7104577
loop_
_publ_author_name
'Rath, Harapriya'
'Aratani, Naoki'
'Lim, Jong Min'
'Lee, Jae Seok'
'Kim, Dongho'
'Shinokubo, Hiroshi'
'Osuka, Atsuhiro'

_publ_section_title
;
 Bis-rhodium hexaphyrins: metalation of [28]hexaphyrin and a smooth
 H\"uckel aromatic-antiaromatic interconversion.
;
_journal_issue 25
_journal_name_full 'Chemical communications (Cambridge, England)'
_journal_page_first 3762
_journal_page_last 3764
_journal_paper_doi 10.1039/b905859a
_journal_volume 34
_journal_year 2009
_chemical_formula_moiety '2(C70 H14 F30 N6 O4 Rh2), 1.59(C8 H18), 5.81(C7 H8)'
_chemical_formula_sum 'C193.44 H103.19 F60 N12 O8 Rh4'
_chemical_formula_weight 4269.5
_chemical_name_systematic
;
?
;
_space_group_IT_number 2
_symmetry_cell_setting triclinic
_symmetry_Int_Tables_number 2
_symmetry_space_group_name_Hall '-P 1'
_symmetry_space_group_name_H-M 'P -1'
_atom_sites_solution_hydrogens geom
_atom_sites_solution_primary direct
_atom_sites_solution_secondary difmap
_audit_creation_method SHELXL-97
_cell_angle_alpha 80.895(12)
_cell_angle_beta 67.008(11)
_cell_angle_gamma 72.583(12)
_cell_formula_units_Z 1
_cell_length_a 15.218(5)
_cell_length_b 17.094(6)
_cell_length_c 18.776(6)
_cell_measurement_reflns_used 31096
_cell_measurement_temperature 123(2)
_cell_measurement_theta_max 27.5
_cell_measurement_theta_min 3.0
_cell_volume 4285(2)
_computing_structure_refinement 'SHELXL-97 (Sheldrick, 1997)'
_computing_structure_solution 'SHELXS-97 (Sheldrick, 1990)'
_diffrn_ambient_temperature 123(2)
_diffrn_detector_area_resol_mean 5.00
_diffrn_measured_fraction_theta_full 0.981
_diffrn_measured_fraction_theta_max 0.981
_diffrn_measurement_device_type 'Rigaku RAXIS-RAPID'
_diffrn_measurement_method \w
_diffrn_radiation_monochromator graphite
_diffrn_radiation_source 'fine-focus sealed tube'
_diffrn_radiation_type MoK\a
_diffrn_radiation_wavelength 0.71075
_diffrn_reflns_av_R_equivalents 0.0498
_diffrn_reflns_av_sigmaI/netI 0.0731
_diffrn_reflns_limit_h_max 19
_diffrn_reflns_limit_h_min -19
_diffrn_reflns_limit_k_max 22
_diffrn_reflns_limit_k_min -22
_diffrn_reflns_limit_l_max 21
_diffrn_reflns_limit_l_min -24
_diffrn_reflns_number 40647
_diffrn_reflns_theta_full 27.49
_diffrn_reflns_theta_max 27.49
_diffrn_reflns_theta_min 3.00
_exptl_absorpt_coefficient_mu 0.509
_exptl_absorpt_correction_T_max 0.8622
_exptl_absorpt_correction_T_min 0.7169
_exptl_absorpt_correction_type multi-scan
_exptl_absorpt_process_details
;
Higashi, T. (1995). Program for Absorption Correction.
Rigaku Corporation, Tokyo, Japan.
;
_exptl_crystal_colour violet
_exptl_crystal_density_diffrn 1.654
_exptl_crystal_density_method 'not measured'
_exptl_crystal_description prism
_exptl_crystal_F_000 2128
_exptl_crystal_size_max 0.50
_exptl_crystal_size_mid 0.50
_exptl_crystal_size_min 0.30
_refine_diff_density_max 1.544
_refine_diff_density_min -0.712
_refine_diff_density_rms 0.108
_refine_ls_extinction_method none
_refine_ls_goodness_of_fit_ref 1.050
_refine_ls_hydrogen_treatment constr
_refine_ls_matrix_type full
_refine_ls_number_parameters 1332
_refine_ls_number_reflns 19304
_refine_ls_number_restraints 67
_refine_ls_restrained_S_all 1.051
_refine_ls_R_factor_all 0.0884
_refine_ls_R_factor_gt 0.0562
_refine_ls_shift/su_max 0.001
_refine_ls_shift/su_mean 0.000
_refine_ls_structure_factor_coef Fsqd
_refine_ls_weighting_details 'calc w=1/[\s^2^(Fo^2^)+(0.0920P)^2^+1.6037P] where P=(Fo^2^+2Fc^2^)/3'
_refine_ls_weighting_scheme calc
_refine_ls_wR_factor_gt 0.1495
_refine_ls_wR_factor_ref 0.1691
_reflns_number_gt 13319
_reflns_number_total 19304
_reflns_threshold_expression >2sigma(I)
_cod_data_source_file b905859a.txt
_cod_data_source_block shelxl
_cod_database_code 7104577

loop_
_symmetry_equiv_pos_as_xyz
'x, y, z'
'-x, -y, -z'

loop_
_atom_site_label
_atom_site_type_symbol
_atom_site_fract_x
_atom_site_fract_y
_atom_site_fract_z
_atom_site_U_iso_or_equiv
_atom_site_adp_type
_atom_site_occupancy
_atom_site_symmetry_multiplicity
_atom_site_calc_flag
_atom_site_refinement_flags
_atom_site_disorder_assembly
_atom_site_disorder_group
Rh1 Rh 0.66529(2) 0.126592(19) 0.268364(18) 0.02614(9) Uani 1 1 d . . .
Rh2 Rh 0.97282(2) -0.134353(19) 0.328153(18) 0.02728(10) Uani 1 1 d . . .
F1 F 0.5852(2) 0.2157(2) -0.01598(19) 0.0646(9) Uani 1 1 d . . .
F2 F 0.4660(3) 0.3140(3) -0.0852(2) 0.0946(15) Uani 1 1 d . . .
F3 F 0.3108(3) 0.4357(3) -0.0066(3) 0.0964(16) Uani 1 1 d . . .
F4 F 0.2758(3) 0.4562(2) 0.1421(3) 0.0907(14) Uani 1 1 d . . .
F5 F 0.3949(2) 0.3583(2) 0.2122(2) 0.0651(9) Uani 1 1 d . . .
F6 F 1.05278(19) 0.23279(16) 0.07141(15) 0.0393(6) Uani 1 1 d . . .
F7 F 1.1483(2) 0.33822(18) 0.0787(2) 0.0538(8) Uani 1 1 d . . .
F8 F 1.0544(3) 0.4598(2) 0.1787(2) 0.0702(10) Uani 1 1 d . . .
F9 F 0.8614(3) 0.4783(2) 0.2703(2) 0.0773(12) Uani 1 1 d . . .
F10 F 0.7674(2) 0.36866(19) 0.2694(2) 0.0590(9) Uani 1 1 d . . .
F11 F 1.1367(2) 0.00129(19) 0.38340(16) 0.0488(7) Uani 1 1 d . . .
F12 F 1.2014(3) 0.1050(3) 0.4298(2) 0.0783(11) Uani 1 1 d . . .
F13 F 1.2522(3) 0.2352(2) 0.3362(3) 0.0952(15) Uani 1 1 d . . .
F14 F 1.2387(3) 0.2584(2) 0.1945(3) 0.0768(12) Uani 1 1 d . . .
F15 F 1.1788(2) 0.15304(18) 0.14584(17) 0.0461(7) Uani 1 1 d . . .
F16 F 1.3060(3) -0.3578(2) 0.10881(19) 0.0624(9) Uani 1 1 d . . .
F17 F 1.4730(3) -0.4775(2) 0.0904(2) 0.0781(12) Uani 1 1 d . . .
F18 F 1.5339(2) -0.5320(2) 0.2124(3) 0.0840(13) Uani 1 1 d . . .
F19 F 1.4247(3) -0.4683(2) 0.3518(3) 0.0750(11) Uani 1 1 d . . .
F20 F 1.2544(2) -0.3505(2) 0.37166(19) 0.0538(8) Uani 1 1 d . . .
F21 F 0.7174(3) -0.3295(2) 0.2626(2) 0.0599(9) Uani 1 1 d . . .
F22 F 0.6195(3) -0.4397(3) 0.3489(3) 0.0887(13) Uani 1 1 d . . .
F23 F 0.6331(4) -0.4963(3) 0.4874(3) 0.0955(14) Uani 1 1 d . . .
F24 F 0.7402(3) -0.4389(2) 0.5424(2) 0.0804(12) Uani 1 1 d . . .
F25 F 0.8330(3) -0.3254(2) 0.4592(2) 0.0624(9) Uani 1 1 d . . .
F26 F 0.5607(3) -0.1963(2) 0.2303(2) 0.0613(9) Uani 1 1 d . . .
F27 F 0.4204(4) -0.2718(3) 0.3150(3) 0.1007(17) Uani 1 1 d . . .
F28 F 0.2692(4) -0.1995(4) 0.4422(3) 0.137(2) Uani 1 1 d . . .
F29 F 0.2692(3) -0.0569(3) 0.4886(3) 0.1056(17) Uani 1 1 d . . .
F30 F 0.4118(2) 0.0173(2) 0.4045(2) 0.0613(9) Uani 1 1 d . . .
O1 O 0.6061(3) 0.0180(2) 0.41082(19) 0.0461(8) Uani 1 1 d . . .
O2 O 0.7527(3) 0.1824(2) 0.3619(2) 0.0490(9) Uani 1 1 d . . .
O3 O 0.7702(3) -0.1351(2) 0.4410(2) 0.0503(9) Uani 1 1 d . . .
O4 O 0.9287(3) 0.0181(2) 0.4083(2) 0.0578(11) Uani 1 1 d . . .
N1 N 0.5859(2) 0.0948(2) 0.2136(2) 0.0271(7) Uani 1 1 d . . .
N2 N 0.7043(2) 0.2102(2) 0.1749(2) 0.0273(7) Uani 1 1 d . . .
N3 N 0.9828(2) 0.1340(2) 0.2200(2) 0.0259(7) Uani 1 1 d . . .
H1 H 0.9971 0.1713 0.2378 0.031 Uiso 1 1 calc R . .
N4 N 1.1168(3) -0.1314(2) 0.2588(2) 0.0288(7) Uani 1 1 d . . .
N5 N 1.0035(2) -0.2483(2) 0.2854(2) 0.0315(8) Uani 1 1 d . . .
N6 N 0.6907(3) -0.1604(2) 0.3023(2) 0.0292(7) Uani 1 1 d . . .
H2 H 0.6472 -0.1840 0.3376 0.035 Uiso 1 1 calc R . .
C1 C 0.5416(3) 0.0318(3) 0.2323(3) 0.0307(9) Uani 1 1 d . . .
C2 C 0.4634(3) 0.0517(3) 0.2039(3) 0.0429(12) Uani 1 1 d . . .
H3 H 0.4208 0.0184 0.2100 0.051 Uiso 1 1 calc R . .
C3 C 0.4601(3) 0.1264(3) 0.1669(3) 0.0387(11) Uani 1 1 d . . .
H4 H 0.4154 0.1551 0.1418 0.046 Uiso 1 1 calc R . .
C4 C 0.5369(3) 0.1537(3) 0.1728(2) 0.0306(9) Uani 1 1 d . . .
C5 C 0.5597(3) 0.2278(3) 0.1409(3) 0.0306(9) Uani 1 1 d . . .
C6 C 0.6396(3) 0.2527(3) 0.1393(2) 0.0293(9) Uani 1 1 d . . .
C7 C 0.6674(3) 0.3246(3) 0.0988(3) 0.0369(10) Uani 1 1 d . . .
H5 H 0.6341 0.3646 0.0702 0.044 Uiso 1 1 calc R . .
C8 C 0.7511(3) 0.3248(3) 0.1091(3) 0.0372(10) Uani 1 1 d . . .
H6 H 0.7871 0.3652 0.0891 0.045 Uiso 1 1 calc R . .
C9 C 0.7748(3) 0.2525(2) 0.1556(2) 0.0266(8) Uani 1 1 d . . .
C10 C 0.8616(3) 0.2294(2) 0.1738(2) 0.0268(8) Uani 1 1 d . . .
C11 C 0.9103(3) 0.1504(2) 0.1896(2) 0.0239(8) Uani 1 1 d . . .
C12 C 0.9087(3) 0.0721(2) 0.1714(2) 0.0254(8) Uani 1 1 d . . .
H7 H 0.8638 0.0634 0.1516 0.031 Uiso 1 1 calc R . .
C13 C 0.9810(3) 0.0134(3) 0.1869(2) 0.0275(8) Uani 1 1 d . . .
H8 H 0.9974 -0.0434 0.1786 0.033 Uiso 1 1 calc R . .
C14 C 1.0300(3) 0.0522(2) 0.2189(2) 0.0252(8) Uani 1 1 d . . .
C15 C 1.1098(3) 0.0181(3) 0.2408(2) 0.0273(8) Uani 1 1 d . . .
C16 C 1.1594(3) -0.0675(3) 0.2412(2) 0.0276(8) Uani 1 1 d . . .
C17 C 1.2637(3) -0.0977(3) 0.2178(3) 0.0331(9) Uani 1 1 d . . .
H9 H 1.3097 -0.0655 0.2037 0.040 Uiso 1 1 calc R . .
C18 C 1.2859(3) -0.1810(3) 0.2193(3) 0.0325(9) Uani 1 1 d . . .
H10 H 1.3500 -0.2179 0.2060 0.039 Uiso 1 1 calc R . .
C19 C 1.1946(3) -0.2021(3) 0.2447(2) 0.0297(9) Uani 1 1 d . . .
C20 C 1.1832(3) -0.2814(3) 0.2523(3) 0.0320(9) Uani 1 1 d . . .
C21 C 1.0961(3) -0.3030(3) 0.2677(3) 0.0319(9) Uani 1 1 d . . .
C22 C 1.0890(4) -0.3839(3) 0.2671(3) 0.0454(12) Uani 1 1 d . . .
H11 H 1.1415 -0.4327 0.2582 0.055 Uiso 1 1 calc R . .
C23 C 0.9930(4) -0.3779(3) 0.2816(3) 0.0472(13) Uani 1 1 d . . .
H12 H 0.9656 -0.4219 0.2842 0.057 Uiso 1 1 calc R . .
C24 C 0.9406(3) -0.2942(3) 0.2922(3) 0.0348(10) Uani 1 1 d . . .
C25 C 0.8363(3) -0.2639(3) 0.3077(3) 0.0358(10) Uani 1 1 d . . .
C26 C 0.7912(3) -0.1905(3) 0.2803(3) 0.0310(9) Uani 1 1 d . . .
C27 C 0.8332(3) -0.1314(3) 0.2218(2) 0.0326(9) Uani 1 1 d . . .
H13 H 0.9018 -0.1353 0.1958 0.039 Uiso 1 1 calc R . .
C28 C 0.7610(3) -0.0717(3) 0.2106(2) 0.0308(9) Uani 1 1 d . . .
H14 H 0.7690 -0.0257 0.1753 0.037 Uiso 1 1 calc R . .
C29 C 0.6669(3) -0.0876(2) 0.2613(2) 0.0276(8) Uani 1 1 d . . .
C30 C 0.5712(3) -0.0461(3) 0.2696(3) 0.0304(9) Uani 1 1 d . . .
C31 C 0.4942(3) 0.2837(3) 0.1005(3) 0.0362(10) Uani 1 1 d . . .
C32 C 0.5097(4) 0.2751(3) 0.0243(3) 0.0481(13) Uani 1 1 d . . .
C33 C 0.4478(5) 0.3248(4) -0.0109(4) 0.0624(18) Uani 1 1 d . . .
C34 C 0.3704(5) 0.3855(4) 0.0271(5) 0.067(2) Uani 1 1 d . . .
C35 C 0.3521(4) 0.3963(3) 0.1037(5) 0.0605(17) Uani 1 1 d . . .
C36 C 0.4147(4) 0.3454(3) 0.1390(3) 0.0447(12) Uani 1 1 d . . .
C37 C 0.9076(3) 0.2954(2) 0.1721(3) 0.0291(9) Uani 1 1 d . . .
C38 C 1.0044(3) 0.2914(2) 0.1229(3) 0.0311(9) Uani 1 1 d . . .
C39 C 1.0539(4) 0.3459(3) 0.1256(3) 0.0417(11) Uani 1 1 d . . .
C40 C 1.0066(4) 0.4076(3) 0.1754(4) 0.0469(13) Uani 1 1 d . . .
C41 C 0.8610(3) 0.3603(3) 0.2206(3) 0.0404(11) Uani 1 1 d . . .
C42 C 0.9091(4) 0.4164(3) 0.2214(4) 0.0530(14) Uani 1 1 d . . .
C43 C 1.1520(3) 0.0742(3) 0.2634(3) 0.0303(9) Uani 1 1 d . . .
C44 C 1.1805(3) 0.1398(3) 0.2166(3) 0.0375(10) Uani 1 1 d . . .
C45 C 1.2133(4) 0.1945(3) 0.2418(4) 0.0540(15) Uani 1 1 d . . .
C46 C 1.2203(4) 0.1827(4) 0.3128(5) 0.0649(19) Uani 1 1 d . . .
C47 C 1.1961(4) 0.1163(4) 0.3602(4) 0.0555(15) Uani 1 1 d . . .
C48 C 1.1621(3) 0.0633(3) 0.3347(3) 0.0390(11) Uani 1 1 d . . .
C49 C 1.2747(3) -0.3500(3) 0.2410(3) 0.0354(10) Uani 1 1 d . . .
C50 C 1.3333(4) -0.3850(3) 0.1700(3) 0.0446(12) Uani 1 1 d . . .
C51 C 1.4187(4) -0.4457(3) 0.1604(4) 0.0540(15) Uani 1 1 d . . .
C52 C 1.4495(4) -0.4737(3) 0.2214(4) 0.0588(17) Uani 1 1 d . . .
C53 C 1.3941(4) -0.4413(3) 0.2923(4) 0.0532(14) Uani 1 1 d . . .
C54 C 1.3071(3) -0.3806(3) 0.3022(3) 0.0421(12) Uani 1 1 d . . .
C55 C 0.7769(3) -0.3228(3) 0.3567(4) 0.0486(13) Uani 1 1 d . . .
C56 C 0.7213(4) -0.3530(3) 0.3327(4) 0.0540(14) Uani 1 1 d . . .
C57 C 0.6726(4) -0.4127(4) 0.3770(4) 0.0596(16) Uani 1 1 d . . .
C58 C 0.6800(4) -0.4425(4) 0.4490(5) 0.070(2) Uani 1 1 d . . .
C59 C 0.7335(5) -0.4115(4) 0.4740(4) 0.0617(16) Uani 1 1 d . . .
C60 C 0.7844(4) -0.3536(3) 0.4305(3) 0.0371(10) Uani 1 1 d . . .
C61 C 0.4916(3) -0.0868(3) 0.3146(3) 0.0386(11) Uani 1 1 d . . .
C62 C 0.4899(4) -0.1609(3) 0.2943(4) 0.0501(14) Uani 1 1 d . . .
C63 C 0.4160(6) -0.1988(4) 0.3372(5) 0.069(2) Uani 1 1 d . . .
C64 C 0.3400(5) -0.1623(5) 0.4019(5) 0.085(3) Uani 1 1 d . . .
C65 C 0.3400(4) -0.0903(5) 0.4241(4) 0.072(2) Uani 1 1 d . . .
C66 C 0.4149(4) -0.0528(4) 0.3802(3) 0.0512(14) Uani 1 1 d . . .
C67 C 0.6266(3) 0.0572(3) 0.3554(3) 0.0342(10) Uani 1 1 d . . .
C68 C 0.7223(3) 0.1621(3) 0.3230(3) 0.0352(10) Uani 1 1 d . . .
C69 C 0.8478(3) -0.1380(3) 0.3962(3) 0.0354(10) Uani 1 1 d . . .
C70 C 0.9479(3) -0.0391(3) 0.3755(3) 0.0379(11) Uani 1 1 d . . .
C99 C 0.9325(13) 0.2441(10) -0.0699(9) 0.064(5) Uani 0.594(8) 1 d PD A 1
H52 H 0.9938 0.2501 -0.0684 0.095 Uiso 0.594(8) 1 calc PR A 1
H53 H 0.8762 0.2857 -0.0385 0.095 Uiso 0.594(8) 1 calc PR A 1
H54 H 0.9354 0.2513 -0.1235 0.095 Uiso 0.594(8) 1 calc PR A 1
C77 C 0.9199(8) 0.1580(7) -0.0371(6) 0.059(3) Uani 0.594(8) 1 d PD A 1
H55 H 0.9777 0.1164 -0.0686 0.071 Uiso 0.594(8) 1 calc PR A 1
H56 H 0.9192 0.1506 0.0164 0.071 Uiso 0.594(8) 1 calc PR A 1
C76 C 0.8261(9) 0.1429(10) -0.0365(9) 0.056(4) Uani 0.594(8) 1 d PD A 1
H57 H 0.7693 0.1870 -0.0080 0.067 Uiso 0.594(8) 1 calc PR A 1
H58 H 0.8291 0.1480 -0.0906 0.067 Uiso 0.594(8) 1 calc PR A 1
C75 C 0.8065(12) 0.0640(11) -0.0024(11) 0.060(4) Uani 0.594(8) 1 d PD A 1
H59 H 0.7913 0.0639 0.0539 0.072 Uiso 0.594(8) 1 calc PR A 1
H60 H 0.8688 0.0209 -0.0237 0.072 Uiso 0.594(8) 1 calc PR A 1
C74 C 0.7271(8) 0.0386(6) -0.0123(7) 0.063(3) Uani 0.594(8) 1 d PD A 1
H61 H 0.7371 0.0466 -0.0681 0.076 Uiso 0.594(8) 1 calc PR A 1
H62 H 0.6637 0.0777 0.0154 0.076 Uiso 0.594(8) 1 calc PR A 1
C72 C 0.6263(11) -0.0593(11) 0.0032(9) 0.081(4) Uani 0.594(8) 1 d PD A 1
H63 H 0.6340 -0.0489 -0.0520 0.097 Uiso 0.594(8) 1 calc PR A 1
H64 H 0.5660 -0.0188 0.0335 0.097 Uiso 0.594(8) 1 calc PR A 1
C71 C 0.6129(15) -0.1446(12) 0.0289(10) 0.097(6) Uani 0.594(8) 1 d PD A 1
H65 H 0.5500 -0.1472 0.0277 0.145 Uiso 0.594(8) 1 calc PR A 1
H66 H 0.6125 -0.1577 0.0817 0.145 Uiso 0.594(8) 1 calc PR A 1
H67 H 0.6674 -0.1844 -0.0062 0.145 Uiso 0.594(8) 1 calc PR A 1
C73 C 0.7137(8) -0.0464(8) 0.0130(6) 0.066(3) Uani 0.594(8) 1 d PD A 1
H68 H 0.7740 -0.0867 -0.0174 0.079 Uiso 0.594(8) 1 calc PR A 1
H69 H 0.7061 -0.0569 0.0682 0.079 Uiso 0.594(8) 1 calc PR A 1
C78 C 0.5811(6) 0.3481(5) 0.4666(7) 0.120(4) Uani 1 1 d . . .
H46 H 0.5990 0.3890 0.4245 0.180 Uiso 1 1 calc R . .
H47 H 0.6413 0.3097 0.4710 0.180 Uiso 1 1 calc R . .
H48 H 0.5414 0.3757 0.5154 0.180 Uiso 1 1 calc R . .
C79 C 0.5214(4) 0.3013(3) 0.4494(4) 0.0581(16) Uani 1 1 d . . .
C80 C 0.4991(5) 0.3153(4) 0.3806(4) 0.082(3) Uani 1 1 d . . .
H15 H 0.5220 0.3554 0.3420 0.099 Uiso 1 1 calc R . .
C81 C 0.4436(5) 0.2698(5) 0.3709(4) 0.0734(19) Uani 1 1 d . . .
H16 H 0.4275 0.2798 0.3257 0.088 Uiso 1 1 calc R . .
C82 C 0.4129(4) 0.2135(4) 0.4222(4) 0.0620(16) Uani 1 1 d . . .
H17 H 0.3744 0.1836 0.4140 0.074 Uiso 1 1 calc R . .
C83 C 0.4348(4) 0.1972(4) 0.4864(3) 0.0501(13) Uani 1 1 d . . .
H18 H 0.4132 0.1550 0.5225 0.060 Uiso 1 1 calc R . .
C84 C 0.4885(4) 0.2411(4) 0.5003(3) 0.0495(13) Uani 1 1 d . . .
H19 H 0.5027 0.2291 0.5464 0.059 Uiso 1 1 calc R . .
C92 C 0.9464(8) 0.2714(6) 0.3681(4) 0.221(7) Uani 1 1 d GU . .
H23 H 0.9326 0.2643 0.3247 0.265 Uiso 1 1 calc R . .
C93 C 0.9321(5) 0.2153(4) 0.4311(6) 0.115(4) Uani 1 1 d G . .
H24 H 0.9085 0.1699 0.4308 0.139 Uiso 1 1 calc R . .
C94 C 0.9524(5) 0.2257(5) 0.4946(4) 0.147(5) Uani 1 1 d G . .
H25 H 0.9426 0.1873 0.5376 0.176 Uiso 1 1 calc R . .
C95 C 0.9869(6) 0.2922(6) 0.4950(4) 0.135(4) Uani 1 1 d G . .
H26 H 1.0008 0.2993 0.5383 0.162 Uiso 1 1 calc R . .
C96 C 1.0012(7) 0.3483(5) 0.4319(6) 0.153(5) Uani 1 1 d G . .
C97 C 0.9810(9) 0.3379(6) 0.3685(5) 0.228(7) Uani 1 1 d GU . .
H27 H 0.9908 0.3762 0.3254 0.274 Uiso 1 1 calc R . .
C98 C 1.0476(19) 0.4192(10) 0.4241(14) 0.315(16) Uani 1 1 d . . .
H49 H 1.0568 0.4221 0.4724 0.472 Uiso 1 1 calc R . .
H50 H 1.0037 0.4710 0.4138 0.472 Uiso 1 1 calc R . .
H51 H 1.1118 0.4097 0.3813 0.472 Uiso 1 1 calc R . .
C155 C 0.9512(12) 0.4573(11) -0.0178(11) 0.179(10) Uani 1 1 d D . .
H87 H 0.9201 0.4276 -0.0350 0.214 Uiso 1 1 calc R . .
C156 C 0.8987(11) 0.5106(11) 0.0363(11) 0.200(12) Uani 1 1 d D . .
H88 H 0.8299 0.5176 0.0645 0.240 Uiso 1 1 calc R . .
C151 C 0.6806(18) -0.111(2) 0.0476(10) 0.127(13) Uani 0.406(8) 1 d PD A 2
H78 H 0.7302 -0.0954 -0.0011 0.153 Uiso 0.406(8) 1 calc PR A 2
H79 H 0.6716 -0.0758 0.0882 0.153 Uiso 0.406(8) 1 calc PR A 2
C152 C 0.582(2) -0.0929(15) 0.0357(16) 0.108(11) Uani 0.406(8) 1 d PD A 2
H80 H 0.5294 -0.0997 0.0863 0.130 Uiso 0.406(8) 1 calc PR A 2
H81 H 0.5873 -0.1339 0.0012 0.130 Uiso 0.406(8) 1 calc PR A 2
C153 C 0.550(2) -0.0057(16) 0.0002(12) 0.121(12) Uani 0.406(8) 1 d PD . 2
H82 H 0.5493 0.0361 0.0316 0.145 Uiso 0.406(8) 1 calc PR A 2
H83 H 0.5973 0.0000 -0.0532 0.145 Uiso 0.406(8) 1 calc PR A 2
C154 C 0.7211(19) -0.1989(18) 0.0702(15) 0.127(11) Uani 0.406(8) 1 d PD A 2
H84 H 0.7104 -0.2037 0.1255 0.191 Uiso 0.406(8) 1 calc PR A 2
H85 H 0.7921 -0.2165 0.0399 0.191 Uiso 0.406(8) 1 calc PR A 2
H86 H 0.6872 -0.2338 0.0598 0.191 Uiso 0.406(8) 1 calc PR A 2
C157 C 1.0482(12) 0.4459(9) -0.0479(10) 0.163(6) Uani 1 1 d D . .
C158 C 1.1040(19) 0.3873(16) -0.1027(12) 0.129(8) Uani 0.50 1 d PD . .
H89 H 1.1740 0.3862 -0.1199 0.193 Uiso 0.50 1 calc PR . .
H90 H 1.0825 0.4010 -0.1470 0.193 Uiso 0.50 1 calc PR . .
H91 H 1.0949 0.3333 -0.0798 0.193 Uiso 0.50 1 calc PR . .
C159 C 0.9531(12) 0.0887(15) -0.0179(9) 0.074(5) Uani 0.406(8) 1 d PU A 2
H70 H 0.9745 0.0332 -0.0014 0.089 Uiso 0.406(8) 1 calc PR A 2
C160 C 0.8392(17) 0.1922(14) -0.0655(10) 0.074(5) Uani 0.406(8) 1 d PU A 2
H71 H 0.7822 0.2083 -0.0791 0.089 Uiso 0.406(8) 1 calc PR A 2
C161 C 1.0037(14) 0.1415(13) -0.0293(10) 0.079(5) Uani 0.406(8) 1 d PU A 2
H72 H 1.0609 0.1257 -0.0159 0.095 Uiso 0.406(8) 1 calc PR A 2
C162 C 0.976(2) 0.224(2) -0.0616(17) 0.084(7) Uani 0.406(8) 1 d PU A 2
H73 H 1.0143 0.2611 -0.0686 0.101 Uiso 0.406(8) 1 calc PR A 2
C163 C 0.898(2) 0.245(2) -0.0812(17) 0.073(6) Uani 0.406(8) 1 d PU A 2
H74 H 0.8819 0.2977 -0.1060 0.087 Uiso 0.406(8) 1 calc PR A 2
C164 C 0.8619(15) 0.1200(14) -0.0322(11) 0.060(5) Uani 0.406(8) 1 d PDU A 2
C165 C 0.820(3) 0.048(2) -0.0179(17) 0.084(10) Uani 0.406(8) 1 d PDU A 2
H75 H 0.8563 0.0024 0.0072 0.126 Uiso 0.406(8) 1 calc PR A 2
H76 H 0.8261 0.0305 -0.0673 0.126 Uiso 0.406(8) 1 calc PR A 2
H77 H 0.7501 0.0630 0.0158 0.126 Uiso 0.406(8) 1 calc PR A 2

loop_
_atom_site_aniso_label
_atom_site_aniso_U_11
_atom_site_aniso_U_22
_atom_site_aniso_U_33
_atom_site_aniso_U_23
_atom_site_aniso_U_13
_atom_site_aniso_U_12
Rh1 0.02397(16) 0.02667(17) 0.02773(17) 0.00047(13) -0.00960(13) -0.00718(13)
Rh2 0.02499(17) 0.02318(17) 0.03043(17) -0.00320(13) -0.00642(13) -0.00566(13)
F1 0.0499(18) 0.095(3) 0.0455(17) -0.0019(18) -0.0187(15) -0.0137(18)
F2 0.085(3) 0.156(4) 0.070(2) 0.048(3) -0.055(2) -0.062(3)
F3 0.074(2) 0.100(3) 0.143(4) 0.072(3) -0.086(3) -0.038(2)
F4 0.053(2) 0.054(2) 0.165(4) 0.000(2) -0.061(3) 0.0117(17)
F5 0.0561(19) 0.056(2) 0.082(2) -0.0172(18) -0.0358(18) 0.0089(16)
F6 0.0369(14) 0.0349(14) 0.0418(14) -0.0028(11) -0.0089(12) -0.0102(11)
F7 0.0337(15) 0.0470(17) 0.082(2) 0.0130(16) -0.0209(15) -0.0211(13)
F8 0.073(2) 0.0486(19) 0.111(3) -0.0067(19) -0.042(2) -0.0341(18)
F9 0.082(2) 0.0441(19) 0.102(3) -0.0387(19) -0.017(2) -0.0148(18)
F10 0.0382(16) 0.0449(17) 0.080(2) -0.0276(16) -0.0032(15) -0.0032(13)
F11 0.0535(17) 0.0580(19) 0.0420(15) 0.0038(14) -0.0262(14) -0.0159(15)
F12 0.088(3) 0.090(3) 0.087(3) -0.029(2) -0.066(2) -0.007(2)
F13 0.095(3) 0.068(2) 0.175(5) -0.032(3) -0.090(3) -0.026(2)
F14 0.064(2) 0.0422(18) 0.150(4) 0.019(2) -0.060(2) -0.0340(17)
F15 0.0388(15) 0.0460(16) 0.0564(18) 0.0115(14) -0.0185(13) -0.0208(13)
F16 0.069(2) 0.0441(18) 0.0531(19) -0.0069(15) -0.0059(16) -0.0045(16)
F17 0.058(2) 0.0407(18) 0.088(3) -0.0154(17) 0.0196(19) -0.0016(16)
F18 0.0387(17) 0.0433(19) 0.136(4) 0.005(2) -0.014(2) 0.0088(15)
F19 0.059(2) 0.061(2) 0.108(3) 0.018(2) -0.050(2) -0.0053(17)
F20 0.0513(17) 0.0552(19) 0.0563(18) 0.0000(15) -0.0255(15) -0.0092(15)
F21 0.070(2) 0.0504(19) 0.075(2) -0.0064(17) -0.0356(18) -0.0232(16)
F22 0.082(3) 0.078(3) 0.124(4) -0.022(3) -0.041(3) -0.034(2)
F23 0.104(3) 0.067(3) 0.115(3) 0.015(2) -0.025(3) -0.051(3)
F24 0.091(3) 0.070(3) 0.072(2) 0.026(2) -0.025(2) -0.030(2)
F25 0.062(2) 0.064(2) 0.065(2) 0.0118(17) -0.0276(17) -0.0240(17)
F26 0.087(2) 0.0509(19) 0.071(2) 0.0005(17) -0.045(2) -0.0338(18)
F27 0.149(4) 0.080(3) 0.144(4) 0.051(3) -0.108(4) -0.085(3)
F28 0.098(4) 0.172(5) 0.176(5) 0.106(4) -0.070(4) -0.114(4)
F29 0.0377(19) 0.143(4) 0.093(3) 0.042(3) 0.005(2) -0.026(2)
F30 0.0402(17) 0.055(2) 0.066(2) 0.0019(16) -0.0010(15) -0.0071(15)
O1 0.058(2) 0.046(2) 0.0327(17) 0.0100(15) -0.0148(16) -0.0207(17)
O2 0.051(2) 0.064(2) 0.0420(19) -0.0089(17) -0.0193(17) -0.0225(19)
O3 0.0400(19) 0.069(3) 0.0398(18) -0.0178(17) -0.0012(16) -0.0217(18)
O4 0.052(2) 0.045(2) 0.062(2) -0.0263(19) 0.0044(19) -0.0153(18)
N1 0.0213(16) 0.0303(18) 0.0305(17) 0.0042(14) -0.0108(14) -0.0088(14)
N2 0.0236(16) 0.0253(17) 0.0334(18) 0.0033(14) -0.0114(14) -0.0082(14)
N3 0.0254(16) 0.0226(16) 0.0343(18) -0.0052(14) -0.0136(14) -0.0070(13)
N4 0.0300(18) 0.0235(17) 0.0333(18) -0.0006(14) -0.0108(15) -0.0090(14)
N5 0.0248(17) 0.0262(18) 0.040(2) -0.0060(15) -0.0074(15) -0.0050(14)
N6 0.0283(18) 0.0261(17) 0.0338(18) 0.0003(14) -0.0081(15) -0.0132(14)
C1 0.026(2) 0.030(2) 0.040(2) 0.0064(18) -0.0150(18) -0.0130(17)
C2 0.035(2) 0.045(3) 0.061(3) 0.016(2) -0.028(2) -0.024(2)
C3 0.031(2) 0.043(3) 0.051(3) 0.014(2) -0.025(2) -0.016(2)
C4 0.025(2) 0.031(2) 0.035(2) 0.0029(18) -0.0100(17) -0.0104(17)
C5 0.025(2) 0.030(2) 0.036(2) 0.0039(18) -0.0131(17) -0.0072(17)
C6 0.028(2) 0.031(2) 0.032(2) 0.0048(17) -0.0151(17) -0.0088(17)
C7 0.034(2) 0.030(2) 0.052(3) 0.007(2) -0.024(2) -0.0076(18)
C8 0.032(2) 0.028(2) 0.052(3) 0.007(2) -0.016(2) -0.0133(18)
C9 0.027(2) 0.0208(19) 0.032(2) 0.0019(16) -0.0122(17) -0.0064(16)
C10 0.029(2) 0.0218(19) 0.032(2) -0.0009(16) -0.0136(17) -0.0072(16)
C11 0.0209(18) 0.028(2) 0.0241(18) -0.0011(15) -0.0077(15) -0.0085(15)
C12 0.029(2) 0.026(2) 0.0268(19) -0.0013(16) -0.0123(16) -0.0113(16)
C13 0.031(2) 0.026(2) 0.030(2) -0.0006(16) -0.0121(17) -0.0132(17)
C14 0.0248(19) 0.025(2) 0.0274(19) -0.0005(16) -0.0090(16) -0.0103(16)
C15 0.0224(19) 0.029(2) 0.032(2) -0.0031(17) -0.0097(16) -0.0083(16)
C16 0.029(2) 0.029(2) 0.0270(19) -0.0010(16) -0.0119(17) -0.0081(17)
C17 0.025(2) 0.033(2) 0.045(3) 0.0011(19) -0.0175(19) -0.0086(17)
C18 0.025(2) 0.033(2) 0.041(2) -0.0028(19) -0.0154(18) -0.0048(17)
C19 0.027(2) 0.026(2) 0.034(2) -0.0047(17) -0.0085(17) -0.0053(16)
C20 0.028(2) 0.023(2) 0.041(2) -0.0039(17) -0.0084(18) -0.0040(17)
C21 0.030(2) 0.025(2) 0.037(2) -0.0040(17) -0.0089(18) -0.0057(17)
C22 0.033(2) 0.024(2) 0.072(3) -0.007(2) -0.014(2) -0.0025(19)
C23 0.036(3) 0.027(2) 0.072(4) -0.008(2) -0.009(2) -0.010(2)
C24 0.031(2) 0.023(2) 0.047(3) -0.0036(18) -0.008(2) -0.0106(17)
C25 0.033(2) 0.024(2) 0.050(3) -0.0050(19) -0.011(2) -0.0095(18)
C26 0.027(2) 0.030(2) 0.040(2) -0.0063(18) -0.0115(18) -0.0119(17)
C27 0.032(2) 0.036(2) 0.033(2) -0.0074(18) -0.0089(18) -0.0142(19)
C28 0.037(2) 0.034(2) 0.027(2) -0.0006(17) -0.0123(18) -0.0158(19)
C29 0.029(2) 0.027(2) 0.028(2) -0.0017(16) -0.0098(17) -0.0102(17)
C30 0.030(2) 0.032(2) 0.033(2) 0.0019(18) -0.0131(18) -0.0139(18)
C31 0.027(2) 0.035(2) 0.050(3) 0.015(2) -0.021(2) -0.0145(19)
C32 0.040(3) 0.056(3) 0.057(3) 0.020(3) -0.029(2) -0.021(2)
C33 0.063(4) 0.087(5) 0.061(4) 0.040(3) -0.045(3) -0.044(4)
C34 0.050(3) 0.064(4) 0.109(6) 0.052(4) -0.057(4) -0.035(3)
C35 0.039(3) 0.038(3) 0.110(5) 0.020(3) -0.040(3) -0.012(2)
C36 0.038(3) 0.039(3) 0.066(3) 0.008(2) -0.031(2) -0.011(2)
C37 0.030(2) 0.0195(19) 0.040(2) 0.0012(17) -0.0175(18) -0.0035(16)
C38 0.031(2) 0.022(2) 0.040(2) 0.0020(17) -0.0157(19) -0.0051(17)
C39 0.036(2) 0.032(2) 0.061(3) 0.008(2) -0.023(2) -0.013(2)
C40 0.044(3) 0.032(2) 0.077(4) -0.002(2) -0.031(3) -0.015(2)
C41 0.035(2) 0.027(2) 0.056(3) -0.008(2) -0.014(2) -0.0036(19)
C42 0.056(3) 0.034(3) 0.074(4) -0.015(3) -0.024(3) -0.011(2)
C43 0.0223(19) 0.029(2) 0.042(2) -0.0039(18) -0.0137(18) -0.0068(16)
C44 0.028(2) 0.030(2) 0.060(3) 0.001(2) -0.023(2) -0.0093(18)
C45 0.039(3) 0.037(3) 0.099(5) -0.002(3) -0.034(3) -0.016(2)
C46 0.056(3) 0.046(3) 0.122(6) -0.017(4) -0.057(4) -0.014(3)
C47 0.048(3) 0.059(4) 0.076(4) -0.019(3) -0.041(3) -0.005(3)
C48 0.036(2) 0.042(3) 0.045(3) -0.010(2) -0.019(2) -0.009(2)
C49 0.027(2) 0.023(2) 0.050(3) -0.0005(19) -0.007(2) -0.0073(17)
C50 0.043(3) 0.029(2) 0.049(3) 0.002(2) -0.005(2) -0.007(2)
C51 0.037(3) 0.029(2) 0.072(4) -0.003(2) 0.005(3) -0.007(2)
C52 0.035(3) 0.025(2) 0.096(5) 0.004(3) -0.011(3) -0.001(2)
C53 0.039(3) 0.040(3) 0.079(4) 0.011(3) -0.025(3) -0.010(2)
C54 0.032(2) 0.029(2) 0.061(3) 0.004(2) -0.013(2) -0.0097(19)
C55 0.030(2) 0.030(2) 0.080(4) -0.008(2) -0.015(2) -0.003(2)
C56 0.054(3) 0.040(3) 0.071(4) -0.013(3) -0.022(3) -0.011(2)
C57 0.050(3) 0.044(3) 0.081(4) -0.010(3) -0.010(3) -0.023(3)
C58 0.043(3) 0.044(3) 0.117(6) -0.019(4) -0.008(4) -0.025(3)
C59 0.060(4) 0.044(3) 0.068(4) 0.009(3) -0.018(3) -0.009(3)
C60 0.042(3) 0.023(2) 0.046(3) 0.0054(19) -0.015(2) -0.0133(19)
C61 0.033(2) 0.039(3) 0.051(3) 0.017(2) -0.023(2) -0.019(2)
C62 0.058(3) 0.051(3) 0.063(4) 0.019(3) -0.042(3) -0.028(3)
C63 0.093(5) 0.067(4) 0.095(5) 0.046(4) -0.074(5) -0.060(4)
C64 0.055(4) 0.100(6) 0.116(6) 0.065(5) -0.045(4) -0.057(4)
C65 0.035(3) 0.099(6) 0.074(4) 0.041(4) -0.021(3) -0.028(3)
C66 0.030(3) 0.056(3) 0.062(3) 0.024(3) -0.018(2) -0.015(2)
C67 0.031(2) 0.037(2) 0.036(2) -0.005(2) -0.0135(19) -0.0083(19)
C68 0.030(2) 0.036(2) 0.035(2) 0.0004(19) -0.0080(19) -0.0092(19)
C69 0.035(2) 0.039(3) 0.034(2) -0.0019(19) -0.010(2) -0.016(2)
C70 0.029(2) 0.036(2) 0.039(2) -0.003(2) -0.0017(19) -0.0092(19)
C99 0.086(16) 0.071(11) 0.042(8) 0.000(7) -0.017(10) -0.042(11)
C77 0.064(7) 0.072(8) 0.039(5) -0.015(5) -0.001(5) -0.033(6)
C76 0.036(6) 0.084(11) 0.051(7) -0.001(7) -0.018(6) -0.016(6)
C75 0.054(7) 0.075(10) 0.041(8) -0.036(7) 0.002(7) -0.012(7)
C74 0.054(6) 0.055(6) 0.074(7) -0.012(5) -0.013(5) -0.012(5)
C72 0.083(10) 0.097(12) 0.074(9) -0.022(9) -0.022(8) -0.041(9)
C71 0.128(15) 0.126(15) 0.079(10) 0.012(11) -0.044(10) -0.092(14)
C73 0.055(6) 0.105(9) 0.049(6) -0.015(6) -0.016(5) -0.035(6)
C78 0.069(5) 0.090(6) 0.190(10) -0.059(6) 0.000(6) -0.042(5)
C79 0.051(3) 0.040(3) 0.074(4) -0.012(3) -0.008(3) -0.012(3)
C80 0.074(5) 0.046(4) 0.070(4) 0.020(3) 0.007(4) 0.007(3)
C81 0.070(4) 0.083(5) 0.056(4) -0.011(4) -0.026(3) 0.004(4)
C82 0.051(3) 0.065(4) 0.073(4) -0.028(3) -0.025(3) -0.003(3)
C83 0.039(3) 0.055(3) 0.057(3) 0.000(3) -0.020(2) -0.011(2)
C84 0.041(3) 0.066(4) 0.044(3) -0.006(3) -0.016(2) -0.015(3)
C92 0.38(2) 0.190(15) 0.163(11) 0.066(11) -0.164(13) -0.126(15)
C93 0.073(5) 0.077(6) 0.197(12) -0.031(7) -0.053(7) -0.001(4)
C94 0.086(7) 0.262(17) 0.112(8) 0.042(9) -0.064(6) -0.060(9)
C95 0.115(8) 0.216(14) 0.105(8) -0.002(9) -0.067(7) -0.053(9)
C96 0.246(15) 0.097(8) 0.179(12) 0.026(8) -0.167(12) -0.031(9)
C97 0.39(2) 0.191(15) 0.186(12) 0.068(12) -0.177(14) -0.133(15)
C98 0.57(4) 0.129(13) 0.47(4) 0.112(18) -0.43(4) -0.16(2)
C155 0.131(14) 0.191(18) 0.28(2) 0.170(16) -0.149(15) -0.126(13)
C156 0.103(11) 0.25(2) 0.28(2) 0.225(19) -0.142(13) -0.126(13)
C151 0.15(2) 0.23(4) 0.036(9) -0.038(15) 0.012(12) -0.13(3)
C152 0.18(3) 0.09(2) 0.068(13) -0.005(15) -0.024(16) -0.08(2)
C153 0.17(3) 0.15(2) 0.054(11) -0.043(14) 0.002(17) -0.10(3)
C154 0.12(2) 0.14(2) 0.095(17) -0.057(17) 0.019(15) -0.050(19)
C157 0.148(12) 0.137(11) 0.213(16) 0.135(11) -0.108(12) -0.066(9)
C158 0.13(2) 0.16(2) 0.103(16) 0.037(15) -0.046(14) -0.058(18)
C159 0.059(8) 0.120(12) 0.037(7) -0.041(8) -0.023(6) 0.012(8)
C160 0.087(11) 0.082(11) 0.049(8) -0.025(8) -0.030(8) 0.003(9)
C161 0.075(10) 0.103(12) 0.059(8) -0.033(8) -0.032(8) 0.004(9)
C162 0.089(14) 0.091(12) 0.061(11) -0.020(9) -0.025(10) -0.002(11)
C163 0.078(13) 0.091(12) 0.052(10) -0.023(9) -0.028(9) -0.009(10)
C164 0.055(10) 0.091(11) 0.029(6) -0.024(7) -0.021(7) 0.008(9)
C165 0.099(15) 0.080(13) 0.040(11) -0.038(9) 0.032(9) -0.036(12)

loop_
_atom_type_symbol
_atom_type_description
_atom_type_scat_dispersion_real
_atom_type_scat_dispersion_imag
_atom_type_scat_source
C C 0.0033 0.0016 'International Tables Vol C Tables 4.2.6.8 and 6.1.1.4'
H H 0.0000 0.0000 'International Tables Vol C Tables 4.2.6.8 and 6.1.1.4'
N N 0.0061 0.0033 'International Tables Vol C Tables 4.2.6.8 and 6.1.1.4'
F F 0.0171 0.0103 'International Tables Vol C Tables 4.2.6.8 and 6.1.1.4'
Rh Rh -1.1178 0.9187 'International Tables Vol C Tables 4.2.6.8 and 6.1.1.4'
O O 0.0106 0.0060 'International Tables Vol C Tables 4.2.6.8 and 6.1.1.4'

loop_
_geom_angle_atom_site_label_1
_geom_angle_atom_site_label_2
_geom_angle_atom_site_label_3
_geom_angle
_geom_angle_site_symmetry_1
_geom_angle_site_symmetry_3
_geom_angle_publ_flag
C68 Rh1 C67 84.78(19) . . ?
C68 Rh1 N1 173.71(17) . . ?
C67 Rh1 N1 94.16(16) . . ?
C68 Rh1 N2 93.43(17) . . ?
C67 Rh1 N2 176.66(17) . . ?
N1 Rh1 N2 87.32(13) . . ?
C69 Rh2 C70 84.84(19) . . ?
C69 Rh2 N5 93.70(17) . . ?
C70 Rh2 N5 173.80(19) . . ?
C69 Rh2 N4 175.60(18) . . ?
C70 Rh2 N4 93.25(16) . . ?
N5 Rh2 N4 87.78(13) . . ?
C1 N1 C4 106.2(3) . . ?
C1 N1 Rh1 128.8(3) . . ?
C4 N1 Rh1 120.4(3) . . ?
C6 N2 C9 106.3(3) . . ?
C6 N2 Rh1 121.6(3) . . ?
C9 N2 Rh1 128.7(3) . . ?
C14 N3 C11 111.3(3) . . ?
C14 N3 H1 124.4 . . ?
C11 N3 H1 124.4 . . ?
C16 N4 C19 105.8(3) . . ?
C16 N4 Rh2 129.2(3) . . ?
C19 N4 Rh2 121.8(3) . . ?
C24 N5 C21 105.5(3) . . ?
C24 N5 Rh2 129.6(3) . . ?
C21 N5 Rh2 121.7(3) . . ?
C26 N6 C29 110.8(3) . . ?
C26 N6 H2 124.6 . . ?
C29 N6 H2 124.6 . . ?
N1 C1 C2 109.6(4) . . ?
N1 C1 C30 127.1(4) . . ?
C2 C1 C30 123.1(4) . . ?
C3 C2 C1 108.1(4) . . ?
C3 C2 H3 126.0 . . ?
C1 C2 H3 126.0 . . ?
C2 C3 C4 106.6(4) . . ?
C2 C3 H4 126.7 . . ?
C4 C3 H4 126.7 . . ?
N1 C4 C5 125.5(4) . . ?
N1 C4 C3 109.5(4) . . ?
C5 C4 C3 125.0(4) . . ?
C6 C5 C4 126.4(4) . . ?
C6 C5 C31 117.4(4) . . ?
C4 C5 C31 116.1(4) . . ?
N2 C6 C5 124.6(4) . . ?
N2 C6 C7 110.3(3) . . ?
C5 C6 C7 125.0(4) . . ?
C8 C7 C6 106.6(4) . . ?
C8 C7 H5 126.7 . . ?
C6 C7 H5 126.7 . . ?
C7 C8 C9 107.2(4) . . ?
C7 C8 H6 126.4 . . ?
C9 C8 H6 126.4 . . ?
N2 C9 C10 127.4(4) . . ?
N2 C9 C8 109.5(4) . . ?
C10 C9 C8 123.0(4) . . ?
C11 C10 C9 126.0(4) . . ?
C11 C10 C37 116.5(4) . . ?
C9 C10 C37 117.4(3) . . ?
N3 C11 C10 122.5(4) . . ?
N3 C11 C12 106.0(3) . . ?
C10 C11 C12 131.1(4) . . ?
C13 C12 C11 108.9(4) . . ?
C13 C12 H7 125.5 . . ?
C11 C12 H7 125.5 . . ?
C12 C13 C14 107.9(4) . . ?
C12 C13 H8 126.0 . . ?
C14 C13 H8 126.0 . . ?
N3 C14 C15 124.7(4) . . ?
N3 C14 C13 105.8(3) . . ?
C15 C14 C13 129.4(4) . . ?
C14 C15 C16 125.5(4) . . ?
C14 C15 C43 118.0(4) . . ?
C16 C15 C43 116.5(4) . . ?
N4 C16 C17 110.0(4) . . ?
N4 C16 C15 126.6(4) . . ?
C17 C16 C15 123.2(4) . . ?
C18 C17 C16 107.7(4) . . ?
C18 C17 H9 126.2 . . ?
C16 C17 H9 126.2 . . ?
C17 C18 C19 106.6(4) . . ?
C17 C18 H10 126.7 . . ?
C19 C18 H10 126.7 . . ?
N4 C19 C20 124.3(4) . . ?
N4 C19 C18 109.9(4) . . ?
C20 C19 C18 125.9(4) . . ?
C21 C20 C19 126.8(4) . . ?
C21 C20 C49 116.8(4) . . ?
C19 C20 C49 116.3(4) . . ?
N5 C21 C20 124.8(4) . . ?
N5 C21 C22 109.9(4) . . ?
C20 C21 C22 125.3(4) . . ?
C23 C22 C21 106.6(4) . . ?
C23 C22 H11 126.7 . . ?
C21 C22 H11 126.7 . . ?
C22 C23 C24 107.7(4) . . ?
C22 C23 H12 126.1 . . ?
C24 C23 H12 126.1 . . ?
N5 C24 C23 110.1(4) . . ?
N5 C24 C25 126.2(4) . . ?
C23 C24 C25 123.7(4) . . ?
C26 C25 C24 125.6(4) . . ?
C26 C25 C55 120.5(4) . . ?
C24 C25 C55 113.9(4) . . ?
C25 C26 N6 123.8(4) . . ?
C25 C26 C27 130.5(4) . . ?
N6 C26 C27 105.6(4) . . ?
C28 C27 C26 109.2(4) . . ?
C28 C27 H13 125.4 . . ?
C26 C27 H13 125.4 . . ?
C27 C28 C29 108.9(4) . . ?
C27 C28 H14 125.6 . . ?
C29 C28 H14 125.6 . . ?
C30 C29 N6 122.8(4) . . ?
C30 C29 C28 131.6(4) . . ?
N6 C29 C28 105.5(4) . . ?
C29 C30 C1 125.3(4) . . ?
C29 C30 C61 118.6(4) . . ?
C1 C30 C61 115.9(4) . . ?
C36 C31 C32 116.9(5) . . ?
C36 C31 C5 120.8(5) . . ?
C32 C31 C5 122.2(4) . . ?
F1 C32 C33 118.7(6) . . ?
F1 C32 C31 119.7(4) . . ?
C33 C32 C31 121.5(6) . . ?
F2 C33 C34 119.6(6) . . ?
F2 C33 C32 119.2(7) . . ?
C34 C33 C32 121.1(6) . . ?
F3 C34 C33 122.0(7) . . ?
F3 C34 C35 118.7(7) . . ?
C33 C34 C35 119.3(5) . . ?
F4 C35 C36 120.9(7) . . ?
F4 C35 C34 119.9(6) . . ?
C36 C35 C34 119.2(6) . . ?
F5 C36 C31 120.8(4) . . ?
F5 C36 C35 117.3(5) . . ?
C31 C36 C35 121.9(6) . . ?
C41 C37 C38 116.3(4) . . ?
C41 C37 C10 123.6(4) . . ?
C38 C37 C10 120.0(4) . . ?
F6 C38 C39 118.1(4) . . ?
F6 C38 C37 119.9(4) . . ?
C39 C38 C37 122.0(4) . . ?
F7 C39 C40 120.0(4) . . ?
F7 C39 C38 120.0(4) . . ?
C40 C39 C38 120.0(4) . . ?
F8 C40 C39 120.1(5) . . ?
F8 C40 C42 120.4(5) . . ?
C39 C40 C42 119.5(4) . . ?
F10 C41 C42 118.5(4) . . ?
F10 C41 C37 119.8(4) . . ?
C42 C41 C37 121.7(4) . . ?
F9 C42 C40 119.7(5) . . ?
F9 C42 C41 119.9(5) . . ?
C40 C42 C41 120.4(5) . . ?
C44 C43 C48 116.6(4) . . ?
C44 C43 C15 122.8(4) . . ?
C48 C43 C15 120.5(4) . . ?
F15 C44 C43 121.3(4) . . ?
F15 C44 C45 117.3(5) . . ?
C43 C44 C45 121.4(5) . . ?
F14 C45 C46 120.5(5) . . ?
F14 C45 C44 119.2(6) . . ?
C46 C45 C44 120.2(5) . . ?
F13 C46 C45 119.8(6) . . ?
F13 C46 C47 119.9(7) . . ?
C45 C46 C47 120.3(5) . . ?
F12 C47 C46 120.7(5) . . ?
F12 C47 C48 120.7(6) . . ?
C46 C47 C48 118.6(6) . . ?
F11 C48 C43 120.6(4) . . ?
F11 C48 C47 116.6(5) . . ?
C43 C48 C47 122.8(5) . . ?
C50 C49 C54 116.5(4) . . ?
C50 C49 C20 123.1(5) . . ?
C54 C49 C20 120.4(4) . . ?
F16 C50 C51 118.8(5) . . ?
F16 C50 C49 119.2(4) . . ?
C51 C50 C49 122.0(6) . . ?
F17 C51 C50 119.7(6) . . ?
F17 C51 C52 120.0(5) . . ?
C50 C51 C52 120.3(5) . . ?
F18 C52 C53 119.5(6) . . ?
F18 C52 C51 120.8(6) . . ?
C53 C52 C51 119.8(5) . . ?
F19 C53 C52 119.7(5) . . ?
F19 C53 C54 120.2(6) . . ?
C52 C53 C54 120.0(6) . . ?
F20 C54 C53 118.8(5) . . ?
F20 C54 C49 119.7(4) . . ?
C53 C54 C49 121.5(5) . . ?
C56 C55 C60 117.2(5) . . ?
C56 C55 C25 123.3(6) . . ?
C60 C55 C25 119.3(4) . . ?
F21 C56 C55 118.8(5) . . ?
F21 C56 C57 118.8(5) . . ?
C55 C56 C57 122.2(6) . . ?
F22 C57 C58 121.1(5) . . ?
F22 C57 C56 118.4(6) . . ?
C58 C57 C56 120.4(6) . . ?
F23 C58 C59 124.5(8) . . ?
F23 C58 C57 117.8(6) . . ?
C59 C58 C57 117.7(6) . . ?
F24 C59 C58 118.1(6) . . ?
F24 C59 C60 118.8(6) . . ?
C58 C59 C60 123.1(6) . . ?
F25 C60 C59 119.4(5) . . ?
F25 C60 C55 121.2(4) . . ?
C59 C60 C55 119.3(5) . . ?
C66 C61 C62 116.4(5) . . ?
C66 C61 C30 121.2(5) . . ?
C62 C61 C30 122.4(5) . . ?
F26 C62 C63 118.5(6) . . ?
F26 C62 C61 119.6(4) . . ?
C63 C62 C61 121.9(6) . . ?
F27 C63 C62 118.6(8) . . ?
F27 C63 C64 121.6(6) . . ?
C62 C63 C64 119.7(6) . . ?
F28 C64 C65 121.2(9) . . ?
F28 C64 C63 118.8(8) . . ?
C65 C64 C63 119.9(5) . . ?
F29 C65 C64 119.9(6) . . ?
F29 C65 C66 120.4(7) . . ?
C64 C65 C66 119.6(7) . . ?
F30 C66 C61 120.3(4) . . ?
F30 C66 C65 117.3(6) . . ?
C61 C66 C65 122.3(6) . . ?
O1 C67 Rh1 174.8(4) . . ?
O2 C68 Rh1 174.9(4) . . ?
O3 C69 Rh2 174.6(4) . . ?
O4 C70 Rh2 176.1(4) . . ?
C77 C99 H52 109.5 . . ?
C77 C99 H53 109.5 . . ?
H52 C99 H53 109.5 . . ?
C77 C99 H54 109.5 . . ?
H52 C99 H54 109.5 . . ?
H53 C99 H54 109.5 . . ?
C76 C77 C99 113.5(12) . . ?
C76 C77 H55 108.9 . . ?
C99 C77 H55 108.9 . . ?
C76 C77 H56 108.9 . . ?
C99 C77 H56 108.9 . . ?
H55 C77 H56 107.7 . . ?
C75 C76 C77 116.6(13) . . ?
C75 C76 H57 108.2 . . ?
C77 C76 H57 108.2 . . ?
C75 C76 H58 108.2 . . ?
C77 C76 H58 108.2 . . ?
H57 C76 H58 107.3 . . ?
C76 C75 C74 119.6(15) . . ?
C76 C75 H59 107.4 . . ?
C74 C75 H59 107.4 . . ?
C76 C75 H60 107.4 . . ?
C74 C75 H60 107.4 . . ?
H59 C75 H60 107.0 . . ?
C75 C74 C73 120.7(11) . . ?
C75 C74 H61 107.1 . . ?
C73 C74 H61 107.1 . . ?
C75 C74 H62 107.1 . . ?
C73 C74 H62 107.1 . . ?
H61 C74 H62 106.8 . . ?
C73 C72 C71 113.2(14) . . ?
C73 C72 H63 108.9 . . ?
C71 C72 H63 108.9 . . ?
C73 C72 H64 108.9 . . ?
C71 C72 H64 108.9 . . ?
H63 C72 H64 107.7 . . ?
C72 C71 H65 109.5 . . ?
C72 C71 H66 109.5 . . ?
H65 C71 H66 109.5 . . ?
C72 C71 H67 109.5 . . ?
H65 C71 H67 109.5 . . ?
H66 C71 H67 109.5 . . ?
C72 C73 C74 113.3(11) . . ?
C72 C73 H68 108.9 . . ?
C74 C73 H68 108.9 . . ?
C72 C73 H69 108.9 . . ?
C74 C73 H69 108.9 . . ?
H68 C73 H69 107.7 . . ?
C79 C78 H46 109.5 . . ?
C79 C78 H47 109.5 . . ?
H46 C78 H47 109.5 . . ?
C79 C78 H48 109.5 . . ?
H46 C78 H48 109.5 . . ?
H47 C78 H48 109.5 . . ?
C84 C79 C80 116.7(6) . . ?
C84 C79 C78 119.7(7) . . ?
C80 C79 C78 123.6(7) . . ?
C81 C80 C79 118.9(6) . . ?
C81 C80 H15 120.5 . . ?
C79 C80 H15 120.5 . . ?
C82 C81 C80 121.8(7) . . ?
C82 C81 H16 119.1 . . ?
C80 C81 H16 119.1 . . ?
C81 C82 C83 120.8(6) . . ?
C81 C82 H17 119.6 . . ?
C83 C82 H17 119.6 . . ?
C82 C83 C84 120.5(6) . . ?
C82 C83 H18 119.7 . . ?
C84 C83 H18 119.7 . . ?
C79 C84 C83 121.3(6) . . ?
C79 C84 H19 119.4 . . ?
C83 C84 H19 119.4 . . ?
C93 C92 C97 120.0 . . ?
C93 C92 H23 120.0 . . ?
C97 C92 H23 120.0 . . ?
C94 C93 C92 120.0 . . ?
C94 C93 H24 120.0 . . ?
C92 C93 H24 120.0 . . ?
C93 C94 C95 120.0 . . ?
C93 C94 H25 120.0 . . ?
C95 C94 H25 120.0 . . ?
C96 C95 C94 120.0 . . ?
C96 C95 H26 120.0 . . ?
C94 C95 H26 120.0 . . ?
C95 C96 C97 120.0 . . ?
C95 C96 C98 123.6(10) . . ?
C97 C96 C98 116.2(10) . . ?
C96 C97 C92 120.0 . . ?
C96 C97 H27 120.0 . . ?
C92 C97 H27 120.0 . . ?
C96 C98 H49 109.5 . . ?
C96 C98 H50 109.5 . . ?
H49 C98 H50 109.5 . . ?
C96 C98 H51 109.5 . . ?
H49 C98 H51 109.5 . . ?
H50 C98 H51 109.5 . . ?
C156 C155 C157 118.8(19) . . ?
C156 C155 H87 120.6 . . ?
C157 C155 H87 120.6 . . ?
C155 C156 C157 113.3(18) . 2_765 ?
C155 C156 H88 123.3 . . ?
C157 C156 H88 123.3 2_765 . ?
C154 C151 C152 115(2) . . ?
C154 C151 H78 108.5 . . ?
C152 C151 H78 108.5 . . ?
C154 C151 H79 108.5 . . ?
C152 C151 H79 108.5 . . ?
H78 C151 H79 107.5 . . ?
C151 C152 C153 114(3) . . ?
C151 C152 H80 108.8 . . ?
C153 C152 H80 108.8 . . ?
C151 C152 H81 108.8 . . ?
C153 C152 H81 108.8 . . ?
H80 C152 H81 107.7 . . ?
C153 C153 C152 108(2) 2_655 . ?
C153 C153 H82 110.2 2_655 . ?
C152 C153 H82 110.2 . . ?
C153 C153 H83 110.2 2_655 . ?
C152 C153 H83 110.2 . . ?
H82 C153 H83 108.5 . . ?
C151 C154 H84 109.5 . . ?
C151 C154 H85 109.5 . . ?
H84 C154 H85 109.5 . . ?
C151 C154 H86 109.5 . . ?
H84 C154 H86 109.5 . . ?
H85 C154 H86 109.5 . . ?
C155 C157 C156 127.5(17) . 2_765 ?
C155 C157 C158 119(2) . . ?
C156 C157 C158 113.6(19) 2_765 . ?
C157 C158 H89 109.5 . . ?
C157 C158 H90 109.5 . . ?
H89 C158 H90 109.5 . . ?
C157 C158 H91 109.5 . . ?
H89 C158 H91 109.5 . . ?
H90 C158 H91 109.5 . . ?
C161 C159 C164 115(2) . . ?
C161 C159 H70 122.4 . . ?
C164 C159 H70 122.4 . . ?
C164 C160 C163 120(2) . . ?
C164 C160 H71 119.9 . . ?
C163 C160 H71 119.9 . . ?
C159 C161 C162 122(2) . . ?
C159 C161 H72 118.8 . . ?
C162 C161 H72 118.8 . . ?
C163 C162 C161 119(3) . . ?
C163 C162 H73 120.4 . . ?
C161 C162 H73 120.4 . . ?
C162 C163 C160 120(3) . . ?
C162 C163 H74 120.1 . . ?
C160 C163 H74 120.1 . . ?
C160 C164 C159 122(2) . . ?
C160 C164 C165 131(3) . . ?
C159 C164 C165 105(2) . . ?
C164 C165 H75 109.5 . . ?
C164 C165 H76 109.5 . . ?
H75 C165 H76 109.5 . . ?
C164 C165 H77 109.5 . . ?
H75 C165 H77 109.5 . . ?
H76 C165 H77 109.5 . . ?

loop_
_geom_bond_atom_site_label_1
_geom_bond_atom_site_label_2
_geom_bond_distance
_geom_bond_site_symmetry_2
_geom_bond_publ_flag
Rh1 C68 1.838(5) . ?
Rh1 C67 1.865(5) . ?
Rh1 N1 2.087(3) . ?
Rh1 N2 2.092(3) . ?
Rh2 C69 1.844(4) . ?
Rh2 C70 1.846(5) . ?
Rh2 N5 2.078(4) . ?
Rh2 N4 2.078(3) . ?
F1 C32 1.337(7) . ?
F2 C33 1.344(8) . ?
F3 C34 1.332(6) . ?
F4 C35 1.335(7) . ?
F5 C36 1.326(7) . ?
F6 C38 1.337(5) . ?
F7 C39 1.340(6) . ?
F8 C40 1.331(5) . ?
F9 C42 1.348(6) . ?
F10 C41 1.338(5) . ?
F11 C48 1.331(6) . ?
F12 C47 1.320(7) . ?
F13 C46 1.336(6) . ?
F14 C45 1.344(6) . ?
F15 C44 1.322(6) . ?
F16 C50 1.340(7) . ?
F17 C51 1.348(7) . ?
F18 C52 1.337(6) . ?
F19 C53 1.339(7) . ?
F20 C54 1.325(6) . ?
F21 C56 1.334(7) . ?
F22 C57 1.334(7) . ?
F23 C58 1.286(7) . ?
F24 C59 1.329(8) . ?
F25 C60 1.296(6) . ?
F26 C62 1.340(7) . ?
F27 C63 1.351(8) . ?
F28 C64 1.326(7) . ?
F29 C65 1.337(9) . ?
F30 C66 1.331(7) . ?
O1 C67 1.131(5) . ?
O2 C68 1.145(6) . ?
O3 C69 1.144(5) . ?
O4 C70 1.140(6) . ?
N1 C1 1.365(5) . ?
N1 C4 1.382(5) . ?
N2 C6 1.371(5) . ?
N2 C9 1.372(5) . ?
N3 C14 1.366(5) . ?
N3 C11 1.370(5) . ?
N3 H1 0.8800 . ?
N4 C16 1.364(5) . ?
N4 C19 1.391(5) . ?
N5 C24 1.367(5) . ?
N5 C21 1.384(5) . ?
N6 C26 1.370(5) . ?
N6 C29 1.384(5) . ?
N6 H2 0.8800 . ?
C1 C2 1.418(6) . ?
C1 C30 1.435(6) . ?
C2 C3 1.350(6) . ?
C2 H3 0.9500 . ?
C3 C4 1.430(6) . ?
C3 H4 0.9500 . ?
C4 C5 1.395(6) . ?
C5 C6 1.390(6) . ?
C5 C31 1.509(6) . ?
C6 C7 1.426(6) . ?
C7 C8 1.362(6) . ?
C7 H5 0.9500 . ?
C8 C9 1.434(6) . ?
C8 H6 0.9500 . ?
C9 C10 1.420(6) . ?
C10 C11 1.380(6) . ?
C10 C37 1.486(5) . ?
C11 C12 1.443(5) . ?
C12 C13 1.341(6) . ?
C12 H7 0.9500 . ?
C13 C14 1.461(5) . ?
C13 H8 0.9500 . ?
C14 C15 1.368(6) . ?
C15 C16 1.433(6) . ?
C15 C43 1.491(5) . ?
C16 C17 1.419(6) . ?
C17 C18 1.360(6) . ?
C17 H9 0.9500 . ?
C18 C19 1.419(6) . ?
C18 H10 0.9500 . ?
C19 C20 1.396(6) . ?
C20 C21 1.391(6) . ?
C20 C49 1.493(6) . ?
C21 C22 1.422(6) . ?
C22 C23 1.352(7) . ?
C22 H11 0.9500 . ?
C23 C24 1.416(6) . ?
C23 H12 0.9500 . ?
C24 C25 1.437(6) . ?
C25 C26 1.366(6) . ?
C25 C55 1.510(6) . ?
C26 C27 1.458(6) . ?
C27 C28 1.317(6) . ?
C27 H13 0.9500 . ?
C28 C29 1.455(6) . ?
C28 H14 0.9500 . ?
C29 C30 1.374(6) . ?
C30 C61 1.477(6) . ?
C31 C36 1.377(7) . ?
C31 C32 1.381(7) . ?
C32 C33 1.370(8) . ?
C33 C34 1.348(10) . ?
C34 C35 1.385(10) . ?
C35 C36 1.385(8) . ?
C37 C41 1.381(6) . ?
C37 C38 1.388(6) . ?
C38 C39 1.379(6) . ?
C39 C40 1.356(7) . ?
C40 C42 1.370(8) . ?
C41 C42 1.374(7) . ?
C43 C44 1.378(6) . ?
C43 C48 1.383(7) . ?
C44 C45 1.396(7) . ?
C45 C46 1.358(10) . ?
C46 C47 1.374(9) . ?
C47 C48 1.390(7) . ?
C49 C50 1.390(7) . ?
C49 C54 1.392(7) . ?
C50 C51 1.366(7) . ?
C51 C52 1.369(9) . ?
C52 C53 1.365(9) . ?
C53 C54 1.382(7) . ?
C55 C56 1.347(8) . ?
C55 C60 1.438(8) . ?
C56 C57 1.409(8) . ?
C57 C58 1.402(10) . ?
C58 C59 1.341(9) . ?
C59 C60 1.398(7) . ?
C61 C66 1.384(8) . ?
C61 C62 1.391(7) . ?
C62 C63 1.377(8) . ?
C63 C64 1.384(12) . ?
C64 C65 1.359(12) . ?
C65 C66 1.387(8) . ?
C99 C77 1.540(17) . ?
C99 H52 0.9800 . ?
C99 H53 0.9800 . ?
C99 H54 0.9800 . ?
C77 C76 1.520(14) . ?
C77 H55 0.9900 . ?
C77 H56 0.9900 . ?
C76 C75 1.462(19) . ?
C76 H57 0.9900 . ?
C76 H58 0.9900 . ?
C75 C74 1.483(18) . ?
C75 H59 0.9900 . ?
C75 H60 0.9900 . ?
C74 C73 1.503(14) . ?
C74 H61 0.9900 . ?
C74 H62 0.9900 . ?
C72 C73 1.494(14) . ?
C72 C71 1.511(18) . ?
C72 H63 0.9900 . ?
C72 H64 0.9900 . ?
C71 H65 0.9800 . ?
C71 H66 0.9800 . ?
C71 H67 0.9800 . ?
C73 H68 0.9900 . ?
C73 H69 0.9900 . ?
C78 C79 1.521(9) . ?
C78 H46 0.9800 . ?
C78 H47 0.9800 . ?
C78 H48 0.9800 . ?
C79 C84 1.359(8) . ?
C79 C80 1.428(11) . ?
C80 C81 1.382(11) . ?
C80 H15 0.9500 . ?
C81 C82 1.303(10) . ?
C81 H16 0.9500 . ?
C82 C83 1.338(8) . ?
C82 H17 0.9500 . ?
C83 C84 1.377(7) . ?
C83 H18 0.9500 . ?
C84 H19 0.9500 . ?
C92 C93 1.3900 . ?
C92 C97 1.3900 . ?
C92 H23 0.9500 . ?
C93 C94 1.3900 . ?
C93 H24 0.9500 . ?
C94 C95 1.3900 . ?
C94 H25 0.9500 . ?
C95 C96 1.3900 . ?
C95 H26 0.9500 . ?
C96 C97 1.3900 . ?
C96 C98 1.537(15) . ?
C97 H27 0.9500 . ?
C98 H49 0.9800 . ?
C98 H50 0.9800 . ?
C98 H51 0.9800 . ?
C155 C156 1.312(17) . ?
C155 C157 1.321(18) . ?
C155 H87 0.9500 . ?
C156 C157 1.34(2) 2_765 ?
C156 H88 0.9500 . ?
C151 C154 1.51(2) . ?
C151 C152 1.54(2) . ?
C151 H78 0.9900 . ?
C151 H79 0.9900 . ?
C152 C153 1.55(2) . ?
C152 H80 0.9900 . ?
C152 H81 0.9900 . ?
C153 C153 1.48(6) 2_655 ?
C153 H82 0.9900 . ?
C153 H83 0.9900 . ?
C154 H84 0.9800 . ?
C154 H85 0.9800 . ?
C154 H86 0.9800 . ?
C157 C156 1.34(2) 2_765 ?
C157 C158 1.384(16) . ?
C158 H89 0.9800 . ?
C158 H90 0.9800 . ?
C158 H91 0.9800 . ?
C159 C161 1.30(3) . ?
C159 C164 1.44(2) . ?
C159 H70 0.9500 . ?
C160 C164 1.31(3) . ?
C160 C163 1.38(4) . ?
C160 H71 0.9500 . ?
C161 C162 1.44(3) . ?
C161 H72 0.9500 . ?
C162 C163 1.31(4) . ?
C162 H73 0.9500 . ?
C163 H74 0.9500 . ?
C164 C165 1.50(2) . ?
C165 H75 0.9800 . ?
C165 H76 0.9800 . ?
C165 H77 0.9800 . ?

loop_
_geom_torsion_atom_site_label_1
_geom_torsion_atom_site_label_2
_geom_torsion_atom_site_label_3
_geom_torsion_atom_site_label_4
_geom_torsion
_geom_torsion_site_symmetry_1
_geom_torsion_site_symmetry_2
_geom_torsion_site_symmetry_3
_geom_torsion_site_symmetry_4
_geom_torsion_publ_flag
C68 Rh1 N1 C1 -91.8(15) . . . . ?
C67 Rh1 N1 C1 -11.8(4) . . . . ?
N2 Rh1 N1 C1 171.2(4) . . . . ?
C68 Rh1 N1 C4 60.9(16) . . . . ?
C67 Rh1 N1 C4 140.9(3) . . . . ?
N2 Rh1 N1 C4 -36.1(3) . . . . ?
C68 Rh1 N2 C6 -137.5(3) . . . . ?
C67 Rh1 N2 C6 -80(3) . . . . ?
N1 Rh1 N2 C6 36.3(3) . . . . ?
C68 Rh1 N2 C9 18.6(4) . . . . ?
C67 Rh1 N2 C9 76(3) . . . . ?
N1 Rh1 N2 C9 -167.7(4) . . . . ?
C69 Rh2 N4 C16 -82(2) . . . . ?
C70 Rh2 N4 C16 -17.4(4) . . . . ?
N5 Rh2 N4 C16 168.7(4) . . . . ?
C69 Rh2 N4 C19 75(2) . . . . ?
C70 Rh2 N4 C19 139.3(4) . . . . ?
N5 Rh2 N4 C19 -34.6(3) . . . . ?
C69 Rh2 N5 C24 15.4(4) . . . . ?
C70 Rh2 N5 C24 91.6(15) . . . . ?
N4 Rh2 N5 C24 -168.7(4) . . . . ?
C69 Rh2 N5 C21 -141.3(4) . . . . ?
C70 Rh2 N5 C21 -65.1(16) . . . . ?
N4 Rh2 N5 C21 34.6(3) . . . . ?
C4 N1 C1 C2 -0.7(5) . . . . ?
Rh1 N1 C1 C2 155.0(3) . . . . ?
C4 N1 C1 C30 174.9(4) . . . . ?
Rh1 N1 C1 C30 -29.3(6) . . . . ?
N1 C1 C2 C3 0.8(6) . . . . ?
C30 C1 C2 C3 -175.1(4) . . . . ?
C1 C2 C3 C4 -0.5(6) . . . . ?
C1 N1 C4 C5 -178.4(4) . . . . ?
Rh1 N1 C4 C5 23.4(6) . . . . ?
C1 N1 C4 C3 0.4(5) . . . . ?
Rh1 N1 C4 C3 -157.8(3) . . . . ?
C2 C3 C4 N1 0.1(6) . . . . ?
C2 C3 C4 C5 178.9(5) . . . . ?
N1 C4 C5 C6 5.3(7) . . . . ?
C3 C4 C5 C6 -173.4(5) . . . . ?
N1 C4 C5 C31 -178.5(4) . . . . ?
C3 C4 C5 C31 2.8(7) . . . . ?
C9 N2 C6 C5 176.5(4) . . . . ?
Rh1 N2 C6 C5 -22.8(6) . . . . ?
C9 N2 C6 C7 -2.0(5) . . . . ?
Rh1 N2 C6 C7 158.7(3) . . . . ?
C4 C5 C6 N2 -5.7(7) . . . . ?
C31 C5 C6 N2 178.1(4) . . . . ?
C4 C5 C6 C7 172.6(5) . . . . ?
C31 C5 C6 C7 -3.6(7) . . . . ?
N2 C6 C7 C8 1.0(5) . . . . ?
C5 C6 C7 C8 -177.5(5) . . . . ?
C6 C7 C8 C9 0.4(5) . . . . ?
C6 N2 C9 C10 -175.0(4) . . . . ?
Rh1 N2 C9 C10 26.2(6) . . . . ?
C6 N2 C9 C8 2.2(5) . . . . ?
Rh1 N2 C9 C8 -156.7(3) . . . . ?
C7 C8 C9 N2 -1.6(5) . . . . ?
C7 C8 C9 C10 175.7(4) . . . . ?
N2 C9 C10 C11 24.4(7) . . . . ?
C8 C9 C10 C11 -152.4(4) . . . . ?
N2 C9 C10 C37 -158.8(4) . . . . ?
C8 C9 C10 C37 24.4(6) . . . . ?
C14 N3 C11 C10 -170.5(4) . . . . ?
C14 N3 C11 C12 2.9(4) . . . . ?
C9 C10 C11 N3 -168.1(4) . . . . ?
C37 C10 C11 N3 15.1(6) . . . . ?
C9 C10 C11 C12 20.3(7) . . . . ?
C37 C10 C11 C12 -156.4(4) . . . . ?
N3 C11 C12 C13 -3.1(4) . . . . ?
C10 C11 C12 C13 169.5(4) . . . . ?
C11 C12 C13 C14 2.2(4) . . . . ?
C11 N3 C14 C15 175.6(4) . . . . ?
C11 N3 C14 C13 -1.6(4) . . . . ?
C12 C13 C14 N3 -0.4(4) . . . . ?
C12 C13 C14 C15 -177.4(4) . . . . ?
N3 C14 C15 C16 179.1(4) . . . . ?
C13 C14 C15 C16 -4.4(7) . . . . ?
N3 C14 C15 C43 -3.4(6) . . . . ?
C13 C14 C15 C43 173.1(4) . . . . ?
C19 N4 C16 C17 -1.5(5) . . . . ?
Rh2 N4 C16 C17 158.0(3) . . . . ?
C19 N4 C16 C15 174.9(4) . . . . ?
Rh2 N4 C16 C15 -25.6(6) . . . . ?
C14 C15 C16 N4 -35.6(7) . . . . ?
C43 C15 C16 N4 146.8(4) . . . . ?
C14 C15 C16 C17 140.3(5) . . . . ?
C43 C15 C16 C17 -37.2(6) . . . . ?
N4 C16 C17 C18 1.5(5) . . . . ?
C15 C16 C17 C18 -175.1(4) . . . . ?
C16 C17 C18 C19 -0.7(5) . . . . ?
C16 N4 C19 C20 -177.1(4) . . . . ?
Rh2 N4 C19 C20 21.5(6) . . . . ?
C16 N4 C19 C18 1.1(5) . . . . ?
Rh2 N4 C19 C18 -160.3(3) . . . . ?
C17 C18 C19 N4 -0.2(5) . . . . ?
C17 C18 C19 C20 177.9(4) . . . . ?
N4 C19 C20 C21 6.4(8) . . . . ?
C18 C19 C20 C21 -171.4(5) . . . . ?
N4 C19 C20 C49 -175.0(4) . . . . ?
C18 C19 C20 C49 7.1(7) . . . . ?
C24 N5 C21 C20 177.0(5) . . . . ?
Rh2 N5 C21 C20 -21.5(6) . . . . ?
C24 N5 C21 C22 -2.5(5) . . . . ?
Rh2 N5 C21 C22 159.0(3) . . . . ?
C19 C20 C21 N5 -6.4(8) . . . . ?
C49 C20 C21 N5 175.0(4) . . . . ?
C19 C20 C21 C22 173.0(5) . . . . ?
C49 C20 C21 C22 -5.5(7) . . . . ?
N5 C21 C22 C23 2.1(6) . . . . ?
C20 C21 C22 C23 -177.4(5) . . . . ?
C21 C22 C23 C24 -0.8(6) . . . . ?
C21 N5 C24 C23 2.0(5) . . . . ?
Rh2 N5 C24 C23 -157.5(4) . . . . ?
C21 N5 C24 C25 -177.8(5) . . . . ?
Rh2 N5 C24 C25 22.6(7) . . . . ?
C22 C23 C24 N5 -0.8(6) . . . . ?
C22 C23 C24 C25 179.1(5) . . . . ?
N5 C24 C25 C26 36.4(8) . . . . ?
C23 C24 C25 C26 -143.5(5) . . . . ?
N5 C24 C25 C55 -145.7(5) . . . . ?
C23 C24 C25 C55 34.5(7) . . . . ?
C24 C25 C26 N6 -173.6(4) . . . . ?
C55 C25 C26 N6 8.6(7) . . . . ?
C24 C25 C26 C27 10.5(8) . . . . ?
C55 C25 C26 C27 -167.3(5) . . . . ?
C29 N6 C26 C25 -176.1(4) . . . . ?
C29 N6 C26 C27 0.7(5) . . . . ?
C25 C26 C27 C28 175.9(5) . . . . ?
N6 C26 C27 C28 -0.5(5) . . . . ?
C26 C27 C28 C29 0.2(5) . . . . ?
C26 N6 C29 C30 177.2(4) . . . . ?
C26 N6 C29 C28 -0.6(5) . . . . ?
C27 C28 C29 C30 -177.2(5) . . . . ?
C27 C28 C29 N6 0.3(5) . . . . ?
N6 C29 C30 C1 176.1(4) . . . . ?
C28 C29 C30 C1 -6.8(8) . . . . ?
N6 C29 C30 C61 -9.8(6) . . . . ?
C28 C29 C30 C61 167.4(4) . . . . ?
N1 C1 C30 C29 -32.8(7) . . . . ?
C2 C1 C30 C29 142.4(5) . . . . ?
N1 C1 C30 C61 153.0(4) . . . . ?
C2 C1 C30 C61 -31.9(7) . . . . ?
C6 C5 C31 C36 -88.6(5) . . . . ?
C4 C5 C31 C36 94.9(5) . . . . ?
C6 C5 C31 C32 92.5(5) . . . . ?
C4 C5 C31 C32 -84.1(5) . . . . ?
C36 C31 C32 F1 -179.3(4) . . . . ?
C5 C31 C32 F1 -0.3(7) . . . . ?
C36 C31 C32 C33 -1.0(7) . . . . ?
C5 C31 C32 C33 178.0(4) . . . . ?
F1 C32 C33 F2 -1.7(8) . . . . ?
C31 C32 C33 F2 180.0(5) . . . . ?
F1 C32 C33 C34 179.9(5) . . . . ?
C31 C32 C33 C34 1.5(8) . . . . ?
F2 C33 C34 F3 0.0(8) . . . . ?
C32 C33 C34 F3 178.4(5) . . . . ?
F2 C33 C34 C35 180.0(5) . . . . ?
C32 C33 C34 C35 -1.6(8) . . . . ?
F3 C34 C35 F4 -0.1(8) . . . . ?
C33 C34 C35 F4 179.9(5) . . . . ?
F3 C34 C35 C36 -178.8(4) . . . . ?
C33 C34 C35 C36 1.1(8) . . . . ?
C32 C31 C36 F5 -179.6(4) . . . . ?
C5 C31 C36 F5 1.4(7) . . . . ?
C32 C31 C36 C35 0.6(7) . . . . ?
C5 C31 C36 C35 -178.5(4) . . . . ?
F4 C35 C36 F5 0.7(7) . . . . ?
C34 C35 C36 F5 179.5(5) . . . . ?
F4 C35 C36 C31 -179.4(5) . . . . ?
C34 C35 C36 C31 -0.7(8) . . . . ?
C11 C10 C37 C41 -120.0(5) . . . . ?
C9 C10 C37 C41 62.9(6) . . . . ?
C11 C10 C37 C38 56.3(6) . . . . ?
C9 C10 C37 C38 -120.8(4) . . . . ?
C41 C37 C38 F6 -176.6(4) . . . . ?
C10 C37 C38 F6 6.9(6) . . . . ?
C41 C37 C38 C39 4.2(7) . . . . ?
C10 C37 C38 C39 -172.4(4) . . . . ?
F6 C38 C39 F7 -1.3(7) . . . . ?
C37 C38 C39 F7 177.9(4) . . . . ?
F6 C38 C39 C40 178.1(4) . . . . ?
C37 C38 C39 C40 -2.7(7) . . . . ?
F7 C39 C40 F8 -1.2(8) . . . . ?
C38 C39 C40 F8 179.4(5) . . . . ?
F7 C39 C40 C42 177.9(5) . . . . ?
C38 C39 C40 C42 -1.5(8) . . . . ?
C38 C37 C41 F10 179.5(4) . . . . ?
C10 C37 C41 F10 -4.1(7) . . . . ?
C38 C37 C41 C42 -1.7(8) . . . . ?
C10 C37 C41 C42 174.7(5) . . . . ?
F8 C40 C42 F9 -0.1(9) . . . . ?
C39 C40 C42 F9 -179.2(5) . . . . ?
F8 C40 C42 C41 -177.0(5) . . . . ?
C39 C40 C42 C41 3.9(9) . . . . ?
F10 C41 C42 F9 -0.4(9) . . . . ?
C37 C41 C42 F9 -179.2(5) . . . . ?
F10 C41 C42 C40 176.5(5) . . . . ?
C37 C41 C42 C40 -2.3(9) . . . . ?
C14 C15 C43 C44 -53.6(6) . . . . ?
C16 C15 C43 C44 124.1(5) . . . . ?
C14 C15 C43 C48 124.8(5) . . . . ?
C16 C15 C43 C48 -57.5(5) . . . . ?
C48 C43 C44 F15 176.3(4) . . . . ?
C15 C43 C44 F15 -5.2(7) . . . . ?
C48 C43 C44 C45 -3.0(7) . . . . ?
C15 C43 C44 C45 175.5(4) . . . . ?
F15 C44 C45 F14 1.8(7) . . . . ?
C43 C44 C45 F14 -178.9(4) . . . . ?
F15 C44 C45 C46 -177.5(5) . . . . ?
C43 C44 C45 C46 1.8(8) . . . . ?
F14 C45 C46 F13 0.4(9) . . . . ?
C44 C45 C46 F13 179.7(5) . . . . ?
F14 C45 C46 C47 -178.7(5) . . . . ?
C44 C45 C46 C47 0.6(9) . . . . ?
F13 C46 C47 F12 1.9(9) . . . . ?
C45 C46 C47 F12 -179.0(5) . . . . ?
F13 C46 C47 C48 179.3(5) . . . . ?
C45 C46 C47 C48 -1.6(9) . . . . ?
C44 C43 C48 F11 -179.7(4) . . . . ?
C15 C43 C48 F11 1.8(7) . . . . ?
C44 C43 C48 C47 1.9(7) . . . . ?
C15 C43 C48 C47 -176.6(5) . . . . ?
F12 C47 C48 F11 -0.7(8) . . . . ?
C46 C47 C48 F11 -178.1(5) . . . . ?
F12 C47 C48 C43 177.7(5) . . . . ?
C46 C47 C48 C43 0.3(8) . . . . ?
C21 C20 C49 C50 85.7(6) . . . . ?
C19 C20 C49 C50 -93.0(6) . . . . ?
C21 C20 C49 C54 -96.2(5) . . . . ?
C19 C20 C49 C54 85.1(5) . . . . ?
C54 C49 C50 F16 -179.8(4) . . . . ?
C20 C49 C50 F16 -1.6(7) . . . . ?
C54 C49 C50 C51 -0.6(7) . . . . ?
C20 C49 C50 C51 177.6(4) . . . . ?
F16 C50 C51 F17 -0.7(7) . . . . ?
C49 C50 C51 F17 -179.9(4) . . . . ?
F16 C50 C51 C52 178.7(5) . . . . ?
C49 C50 C51 C52 -0.5(8) . . . . ?
F17 C51 C52 F18 0.6(8) . . . . ?
C50 C51 C52 F18 -178.8(5) . . . . ?
F17 C51 C52 C53 -179.9(5) . . . . ?
C50 C51 C52 C53 0.7(8) . . . . ?
F18 C52 C53 F19 -0.1(8) . . . . ?
C51 C52 C53 F19 -179.6(5) . . . . ?
F18 C52 C53 C54 179.6(5) . . . . ?
C51 C52 C53 C54 0.1(8) . . . . ?
F19 C53 C54 F20 -0.6(7) . . . . ?
C52 C53 C54 F20 179.7(5) . . . . ?
F19 C53 C54 C49 178.4(4) . . . . ?
C52 C53 C54 C49 -1.3(7) . . . . ?
C50 C49 C54 F20 -179.5(4) . . . . ?
C20 C49 C54 F20 2.3(6) . . . . ?
C50 C49 C54 C53 1.5(7) . . . . ?
C20 C49 C54 C53 -176.7(4) . . . . ?
C26 C25 C55 C56 57.6(7) . . . . ?
C24 C25 C55 C56 -120.4(6) . . . . ?
C26 C25 C55 C60 -127.1(5) . . . . ?
C24 C25 C55 C60 54.8(6) . . . . ?
C60 C55 C56 F21 -176.0(5) . . . . ?
C25 C55 C56 F21 -0.7(8) . . . . ?
C60 C55 C56 C57 -0.4(8) . . . . ?
C25 C55 C56 C57 175.0(5) . . . . ?
F21 C56 C57 F22 -3.9(8) . . . . ?
C55 C56 C57 F22 -179.6(5) . . . . ?
F21 C56 C57 C58 176.2(5) . . . . ?
C55 C56 C57 C58 0.5(9) . . . . ?
F22 C57 C58 F23 -0.6(9) . . . . ?
C56 C57 C58 F23 179.3(5) . . . . ?
F22 C57 C58 C59 -179.0(6) . . . . ?
C56 C57 C58 C59 0.9(9) . . . . ?
F23 C58 C59 F24 1.2(10) . . . . ?
C57 C58 C59 F24 179.5(6) . . . . ?
F23 C58 C59 C60 179.3(6) . . . . ?
C57 C58 C59 C60 -2.4(9) . . . . ?
F24 C59 C60 F25 -3.2(8) . . . . ?
C58 C59 C60 F25 178.8(5) . . . . ?
F24 C59 C60 C55 -179.3(5) . . . . ?
C58 C59 C60 C55 2.6(9) . . . . ?
C56 C55 C60 F25 -177.2(5) . . . . ?
C25 C55 C60 F25 7.3(7) . . . . ?
C56 C55 C60 C59 -1.1(7) . . . . ?
C25 C55 C60 C59 -176.6(5) . . . . ?
C29 C30 C61 C66 120.0(5) . . . . ?
C1 C30 C61 C66 -65.3(6) . . . . ?
C29 C30 C61 C62 -59.4(6) . . . . ?
C1 C30 C61 C62 115.3(5) . . . . ?
C66 C61 C62 F26 178.4(5) . . . . ?
C30 C61 C62 F26 -2.1(7) . . . . ?
C66 C61 C62 C63 -0.2(8) . . . . ?
C30 C61 C62 C63 179.2(5) . . . . ?
F26 C62 C63 F27 2.9(8) . . . . ?
C61 C62 C63 F27 -178.4(5) . . . . ?
F26 C62 C63 C64 -177.7(5) . . . . ?
C61 C62 C63 C64 1.0(9) . . . . ?
F27 C63 C64 F28 -1.1(10) . . . . ?
C62 C63 C64 F28 179.6(5) . . . . ?
F27 C63 C64 C65 177.6(6) . . . . ?
C62 C63 C64 C65 -1.8(10) . . . . ?
F28 C64 C65 F29 1.7(10) . . . . ?
C63 C64 C65 F29 -176.9(6) . . . . ?
F28 C64 C65 C66 -179.5(6) . . . . ?
C63 C64 C65 C66 1.9(10) . . . . ?
C62 C61 C66 F30 178.9(5) . . . . ?
C30 C61 C66 F30 -0.6(7) . . . . ?
C62 C61 C66 C65 0.3(8) . . . . ?
C30 C61 C66 C65 -179.1(5) . . . . ?
F29 C65 C66 F30 -1.0(8) . . . . ?
C64 C65 C66 F30 -179.7(6) . . . . ?
F29 C65 C66 C61 177.6(5) . . . . ?
C64 C65 C66 C61 -1.1(9) . . . . ?
C68 Rh1 C67 O1 4(5) . . . . ?
N1 Rh1 C67 O1 -169(5) . . . . ?
N2 Rh1 C67 O1 -53(6) . . . . ?
C67 Rh1 C68 O2 -25(5) . . . . ?
N1 Rh1 C68 O2 55(6) . . . . ?
N2 Rh1 C68 O2 152(5) . . . . ?
C70 Rh2 C69 O3 -6(5) . . . . ?
N5 Rh2 C69 O3 168(5) . . . . ?
N4 Rh2 C69 O3 58(6) . . . . ?
C69 Rh2 C70 O4 23(7) . . . . ?
N5 Rh2 C70 O4 -53(8) . . . . ?
N4 Rh2 C70 O4 -153(7) . . . . ?
C99 C77 C76 C75 -176.9(13) . . . . ?
C77 C76 C75 C74 -169.0(12) . . . . ?
C76 C75 C74 C73 172.1(12) . . . . ?
C71 C72 C73 C74 -179.8(12) . . . . ?
C75 C74 C73 C72 176.4(12) . . . . ?
C84 C79 C80 C81 2.1(9) . . . . ?
C78 C79 C80 C81 -179.5(6) . . . . ?
C79 C80 C81 C82 -1.3(10) . . . . ?
C80 C81 C82 C83 -0.5(10) . . . . ?
C81 C82 C83 C84 1.6(9) . . . . ?
C80 C79 C84 C83 -1.1(8) . . . . ?
C78 C79 C84 C83 -179.6(6) . . . . ?
C82 C83 C84 C79 -0.7(9) . . . . ?
C97 C92 C93 C94 0.0 . . . . ?
C92 C93 C94 C95 0.0 . . . . ?
C93 C94 C95 C96 0.0 . . . . ?
C94 C95 C96 C97 0.0 . . . . ?
C94 C95 C96 C98 -174.5(14) . . . . ?
C95 C96 C97 C92 0.0 . . . . ?
C98 C96 C97 C92 174.9(13) . . . . ?
C93 C92 C97 C96 0.0 . . . . ?
C157 C155 C156 C157 7(3) . . . 2_765 ?
C154 C151 C152 C153 -171.0(18) . . . . ?
C151 C152 C153 C153 -174(2) . . . 2_655 ?
C156 C155 C157 C156 -8(3) . . . 2_765 ?
C156 C155 C157 C158 177.4(18) . . . . ?
C164 C159 C161 C162 -6(3) . . . . ?
C159 C161 C162 C163 -1(4) . . . . ?
C161 C162 C163 C160 5(5) . . . . ?
C164 C160 C163 C162 -1(4) . . . . ?
C163 C160 C164 C159 -7(3) . . . . ?
C163 C160 C164 C165 -171(2) . . . . ?
C161 C159 C164 C160 10(3) . . . . ?
C161 C159 C164 C165 178.1(16) . . . . ?
